data_4031857
loop_
_publ_author_name
'Xu, Gong'
'L\"uthy, Monique'
'Habegger, Jacqueline'
'Renaud, Philippe'

_publ_section_title
;
 Homologation Strategy for the Generation of 1-Chloroalkyl Radicals from
 Organoboranes.
;
_journal_issue 4
_journal_name_full 'The Journal of organic chemistry'
_journal_page_first 1506
_journal_page_last 1519
_journal_paper_doi 10.1021/acs.joc.5b02610
_journal_volume 81
_journal_year 2016
_chemical_formula_sum 'C26 H23 Cl N2 O6'
_chemical_formula_weight 494.91
_chemical_name_systematic
;
 ?
;
_space_group_IT_number 14
_symmetry_cell_setting monoclinic
_symmetry_space_group_name_Hall '-P 2yn'
_symmetry_space_group_name_H-M 'P 1 21/n 1'
_atom_sites_solution_hydrogens geom
_atom_sites_solution_primary direct
_atom_sites_solution_secondary difmap
_audit_creation_date 2011-07-14T19:35:48-00:00
_audit_creation_method 'WinGX routine CIF_UPDATE'
_cell_angle_alpha 90
_cell_angle_beta 95.257(2)
_cell_angle_gamma 90
_cell_formula_units_Z 8
_cell_length_a 14.7728(2)
_cell_length_b 14.5583(2)
_cell_length_c 22.2237(4)
_cell_measurement_reflns_used 13820
_cell_measurement_temperature 173(2)
_cell_measurement_theta_max 27.2678
_cell_measurement_theta_min 1.5877
_cell_volume 4759.48(13)
_computing_cell_refinement
;
        CrysAlisPro, Agilent Technologies,
        Version 1.171.34.49 (release 20-01-2011 CrysAlis171 .NET)
        (compiled Jan 20 2011,15:58:25)
;
_computing_data_collection
;
        CrysAlisPro, Agilent Technologies,
        Version 1.171.34.49 (release 20-01-2011 CrysAlis171 .NET)
        (compiled Jan 20 2011,15:58:25)
;
_computing_data_reduction
;
        CrysAlisPro, Agilent Technologies,
        Version 1.171.34.49 (release 20-01-2011 CrysAlis171 .NET)
        (compiled Jan 20 2011,15:58:25)
;
_computing_structure_refinement 'SHELXL-97 (Sheldrick, 1997)'
_diffrn_ambient_temperature 173(2)
_diffrn_detector_area_resol_mean 16.0965
_diffrn_measured_fraction_theta_full 0.99
_diffrn_measured_fraction_theta_max 0.911
_diffrn_measurement_device_type 'SuperNova, Single source at offset), Eos'
_diffrn_measurement_method '\w scans'
_diffrn_orient_matrix_UB_11 0.0440232
_diffrn_orient_matrix_UB_12 -0.002009
_diffrn_orient_matrix_UB_13 0.0156963
_diffrn_orient_matrix_UB_21 0.0009885
_diffrn_orient_matrix_UB_22 -0.0481608
_diffrn_orient_matrix_UB_23 -0.0046352
_diffrn_orient_matrix_UB_31 0.01975
_diffrn_orient_matrix_UB_32 0.0069476
_diffrn_orient_matrix_UB_33 -0.0275332
_diffrn_radiation_monochromator graphite
_diffrn_radiation_type MoK\a
_diffrn_radiation_wavelength 0.71073
_diffrn_reflns_av_R_equivalents 0.0273
_diffrn_reflns_av_unetI/netI 0.0288
_diffrn_reflns_limit_h_max 17
_diffrn_reflns_limit_h_min -18
_diffrn_reflns_limit_k_max 18
_diffrn_reflns_limit_k_min -18
_diffrn_reflns_limit_l_max 28
_diffrn_reflns_limit_l_min -27
_diffrn_reflns_number 36440
_diffrn_reflns_theta_full 26
_diffrn_reflns_theta_max 27.33
_diffrn_reflns_theta_min 1.59
_exptl_absorpt_coefficient_mu 0.206
_exptl_absorpt_correction_T_max 2.05
_exptl_absorpt_correction_T_min 1.144
_exptl_absorpt_correction_type gaussian
_exptl_absorpt_process_details
;
        CrysAlisPro, Agilent Technologies,
        Version 1.171.34.49 (release 20-01-2011 CrysAlis171 .NET)
        (compiled Jan 20 2011,15:58:25)
Numerical absorption correction based on gaussian integration over
                        a multifaceted crystal model
;
_exptl_crystal_density_diffrn 1.381
_exptl_crystal_density_method 'not measured'
_exptl_crystal_F_000 2064
_exptl_crystal_size_max 0.5017
_exptl_crystal_size_mid 0.2353
_exptl_crystal_size_min 0.1535
_refine_diff_density_max 0.377
_refine_diff_density_min -0.353
_refine_diff_density_rms 0.041
_refine_ls_extinction_method none
_refine_ls_goodness_of_fit_ref 1.015
_refine_ls_hydrogen_treatment constr
_refine_ls_matrix_type full
_refine_ls_number_parameters 631
_refine_ls_number_reflns 9788
_refine_ls_number_restraints 0
_refine_ls_restrained_S_all 1.015
_refine_ls_R_factor_all 0.0605
_refine_ls_R_factor_gt 0.0448
_refine_ls_shift/su_max 0.003
_refine_ls_shift/su_mean 0
_refine_ls_structure_factor_coef Fsqd
_refine_ls_weighting_details 'calc w=1/[\s^2^(Fo^2^)+(0.0433P)^2^+2.4006P] where P=(Fo^2^+2Fc^2^)/3'
_refine_ls_weighting_scheme calc
_refine_ls_wR_factor_gt 0.1025
_refine_ls_wR_factor_ref 0.1123
_reflns_number_gt 7728
_reflns_number_total 9788
_reflns_threshold_expression >2sigma(I)
_cod_data_source_file jo5b02610_si_002.cif
_cod_data_source_block 11pr001
_cod_depositor_comments 'Adding full bibliography for 4031857--4031859.cif.'
_cod_database_code 4031857

loop_
_symmetry_equiv_pos_as_xyz
'x, y, z'
'-x+1/2, y+1/2, -z+1/2'
'-x, -y, -z'
'x-1/2, -y-1/2, z-1/2'

loop_
_atom_site_label
_atom_site_type_symbol
_atom_site_fract_x
_atom_site_fract_y
_atom_site_fract_z
_atom_site_U_iso_or_equiv
_atom_site_adp_type
_atom_site_occupancy
_atom_site_symmetry_multiplicity
_atom_site_calc_flag
_atom_site_refinement_flags
C11 C 0.15869(13) 0.52553(13) 0.86653(8) 0.0360(4) Uani 1 1 d .
H11A H 0.2009 0.5785 0.8695 0.043 Uiso 1 1 calc R
H11B H 0.0989 0.5475 0.8483 0.043 Uiso 1 1 calc R
C101 C 0.49933(14) 0.20357(14) 0.73110(9) 0.0443(5) Uani 1 1 d .
H101 H 0.4499 0.2012 0.7007 0.053 Uiso 1 1 calc R
C102 C 0.52617(14) 0.28613(14) 0.75727(9) 0.0418(5) Uani 1 1 d .
H102 H 0.496 0.3411 0.7441 0.05 Uiso 1 1 calc R
C103 C 0.59703(12) 0.28947(13) 0.80272(8) 0.0337(4) Uani 1 1 d .
H103 H 0.6144 0.3469 0.8206 0.04 Uiso 1 1 calc R
C104 C 0.64323(11) 0.20988(12) 0.82267(7) 0.0275(4) Uani 1 1 d .
C105 C 0.61637(12) 0.12750(12) 0.79439(8) 0.0316(4) Uani 1 1 d .
H105 H 0.6477 0.0725 0.8062 0.038 Uiso 1 1 calc R
C106 C 0.54513(14) 0.12431(14) 0.74962(9) 0.0412(5) Uani 1 1 d .
H106 H 0.5275 0.0672 0.7314 0.049 Uiso 1 1 calc R
C107 C 0.71801(11) 0.21154(12) 0.87232(7) 0.0268(4) Uani 1 1 d .
C108 C 0.76719(12) 0.29144(12) 0.88792(8) 0.0317(4) Uani 1 1 d .
H108 H 0.7526 0.3466 0.8664 0.038 Uiso 1 1 calc R
C109 C 0.83683(12) 0.29177(13) 0.93424(9) 0.0351(4) Uani 1 1 d .
H109 H 0.8691 0.3471 0.9438 0.042 Uiso 1 1 calc R
C110 C 0.86006(12) 0.21301(13) 0.96675(8) 0.0339(4) Uani 1 1 d .
C111 C 0.81081(12) 0.13291(13) 0.95189(8) 0.0338(4) Uani 1 1 d .
H111 H 0.8252 0.078 0.9739 0.041 Uiso 1 1 calc R
C112 C 0.74126(12) 0.13244(12) 0.90553(8) 0.0300(4) Uani 1 1 d .
H112 H 0.7088 0.0771 0.8962 0.036 Uiso 1 1 calc R
C113 C 0.94076(13) 0.21026(14) 1.01496(9) 0.0393(5) Uani 1 1 d .
H113 H 0.9655 0.274 1.0199 0.047 Uiso 1 1 calc R
C114 C 0.91235(15) 0.17947(19) 1.07568(9) 0.0540(6) Uani 1 1 d .
H11C H 0.866 0.2215 1.0886 0.081 Uiso 1 1 calc R
H11D H 0.9653 0.1799 1.1056 0.081 Uiso 1 1 calc R
H11E H 0.8873 0.1172 1.072 0.081 Uiso 1 1 calc R
C115 C 1.01368(12) 0.15054(13) 0.98980(8) 0.0358(4) Uani 1 1 d .
H115 H 0.9835 0.0925 0.9745 0.043 Uiso 1 1 calc R
C116 C 1.05623(14) 0.19485(14) 0.93692(9) 0.0429(5) Uani 1 1 d .
H16C H 1.0079 0.2269 0.9112 0.051 Uiso 1 1 calc R
H16D H 1.1005 0.2418 0.953 0.051 Uiso 1 1 calc R
C117 C 1.10338(13) 0.12970(15) 0.89849(9) 0.0426(5) Uani 1 1 d .
C118 C 1.19300(16) 0.1226(2) 0.90035(12) 0.0698(8) Uani 1 1 d .
H11F H 1.2306 0.1602 0.9272 0.084 Uiso 1 1 calc R
H11G H 1.2197 0.0799 0.8749 0.084 Uiso 1 1 calc R
C119 C 1.04517(14) 0.06741(15) 0.85748(9) 0.0451(5) Uani 1 1 d .
H11I H 1.0835 0.0323 0.8314 0.054 Uiso 1 1 calc R
H11H H 1.0127 0.0233 0.8817 0.054 Uiso 1 1 calc R
C121 C 0.92939(13) 0.07672(13) 0.77828(8) 0.0357(4) Uani 1 1 d .
C123 C 0.86072(12) 0.13606(12) 0.74342(8) 0.0316(4) Uani 1 1 d .
C124 C 0.79871(13) 0.09316(12) 0.70185(8) 0.0346(4) Uani 1 1 d .
H124 H 0.8006 0.0285 0.6963 0.042 Uiso 1 1 calc R
C125 C 0.73456(13) 0.14557(13) 0.66879(8) 0.0350(4) Uani 1 1 d .
C126 C 0.72937(13) 0.23999(13) 0.67475(8) 0.0338(4) Uani 1 1 d .
H126 H 0.6847 0.2753 0.6516 0.041 Uiso 1 1 calc R
C127 C 0.79271(12) 0.28004(12) 0.71625(8) 0.0306(4) Uani 1 1 d .
C128 C 0.85790(12) 0.23069(12) 0.75105(8) 0.0308(4) Uani 1 1 d .
H128 H 0.8998 0.2607 0.7795 0.037 Uiso 1 1 calc R
C201 C 0.64619(13) 0.86598(13) 0.93354(9) 0.0378(4) Uani 1 1 d .
H201 H 0.6883 0.9082 0.9529 0.045 Uiso 1 1 calc R
C202 C 0.57766(13) 0.89632(13) 0.89161(9) 0.0375(4) Uani 1 1 d .
H202 H 0.5725 0.9599 0.8823 0.045 Uiso 1 1 calc R
C203 C 0.51656(12) 0.83480(12) 0.86306(8) 0.0328(4) Uani 1 1 d .
H203 H 0.4707 0.8567 0.8338 0.039 Uiso 1 1 calc R
C204 C 0.52110(11) 0.74067(12) 0.87658(7) 0.0270(4) Uani 1 1 d .
C205 C 0.59052(12) 0.71170(12) 0.91898(8) 0.0316(4) Uani 1 1 d .
H205 H 0.5956 0.6484 0.9291 0.038 Uiso 1 1 calc R
C206 C 0.65238(13) 0.77383(13) 0.94669(8) 0.0361(4) Uani 1 1 d .
H206 H 0.6996 0.7523 0.9751 0.043 Uiso 1 1 calc R
C207 C 0.45299(11) 0.67484(12) 0.84760(7) 0.0279(4) Uani 1 1 d .
C208 C 0.37986(16) 0.70440(15) 0.80982(11) 0.0576(7) Uani 1 1 d .
H208 H 0.3744 0.7681 0.8008 0.069 Uiso 1 1 calc R
C209 C 0.31383(16) 0.64486(16) 0.78437(11) 0.0592(7) Uani 1 1 d .
H209 H 0.2647 0.6686 0.7584 0.071 Uiso 1 1 calc R
C210 C 0.31792(13) 0.55278(14) 0.79591(8) 0.0366(4) Uani 1 1 d .
C211 C 0.39246(15) 0.52170(14) 0.83201(11) 0.0507(6) Uani 1 1 d .
H211 H 0.399 0.4577 0.8396 0.061 Uiso 1 1 calc R
C212 C 0.45801(14) 0.58145(13) 0.85739(11) 0.0473(5) Uani 1 1 d .
H212 H 0.5081 0.5573 0.8824 0.057 Uiso 1 1 calc R
C213 C 0.24208(14) 0.48816(14) 0.77190(9) 0.0427(5) Uani 1 1 d .
H213 H 0.1968 0.5243 0.7454 0.051 Uiso 1 1 calc R
C214 C 0.27720(18) 0.41060(17) 0.73453(10) 0.0609(7) Uani 1 1 d .
H21A H 0.3065 0.4364 0.7005 0.091 Uiso 1 1 calc R
H21B H 0.2263 0.3714 0.7192 0.091 Uiso 1 1 calc R
H21C H 0.3214 0.374 0.7598 0.091 Uiso 1 1 calc R
C215 C 0.19497(13) 0.45212(13) 0.82567(8) 0.0366(4) Uani 1 1 d .
H215 H 0.2398 0.4137 0.851 0.044 Uiso 1 1 calc R
C216 C 0.14854(13) 0.48924(12) 0.92855(8) 0.0346(4) Uani 1 1 d .
C217 C 0.07020(16) 0.46437(16) 0.94769(11) 0.0536(6) Uani 1 1 d .
H21D H 0.0686 0.4387 0.9869 0.064 Uiso 1 1 calc R
H21E H 0.0154 0.4721 0.9223 0.064 Uiso 1 1 calc R
C218 C 0.23479(14) 0.47730(12) 0.96813(8) 0.0373(4) Uani 1 1 d .
H21F H 0.2217 0.4547 1.0084 0.045 Uiso 1 1 calc R
H21G H 0.2745 0.4321 0.9501 0.045 Uiso 1 1 calc R
C220 C 0.35646(14) 0.56960(14) 1.00896(9) 0.0428(5) Uani 1 1 d .
C222 C 0.39704(12) 0.66328(12) 1.01410(8) 0.0317(4) Uani 1 1 d .
C223 C 0.36064(12) 0.73648(12) 0.97982(7) 0.0291(4) Uani 1 1 d .
H223 H 0.3103 0.728 0.9506 0.035 Uiso 1 1 calc R
C224 C 0.39973(12) 0.82183(12) 0.98948(7) 0.0289(4) Uani 1 1 d .
C225 C 0.47176(12) 0.83848(12) 1.03206(8) 0.0311(4) Uani 1 1 d .
H225 H 0.496 0.8984 1.0389 0.037 Uiso 1 1 calc R
C226 C 0.50664(12) 0.76340(13) 1.06409(8) 0.0323(4) Uani 1 1 d .
C227 C 0.47198(12) 0.67609(13) 1.05555(8) 0.0346(4) Uani 1 1 d .
H227 H 0.4989 0.6256 1.0776 0.041 Uiso 1 1 calc R
N1 N 0.58373(11) 0.77772(13) 1.11016(8) 0.0424(4) Uani 1 1 d .
N2 N 0.36141(11) 0.90000(11) 0.95358(7) 0.0349(4) Uani 1 1 d .
N11 N 0.79067(11) 0.38023(11) 0.72270(7) 0.0371(4) Uani 1 1 d .
N12 N 0.66873(13) 0.10001(12) 0.62457(7) 0.0458(4) Uani 1 1 d .
O1 O 0.59604(10) 0.85485(11) 1.13036(7) 0.0536(4) Uani 1 1 d .
O2 O 0.63078(11) 0.71099(12) 1.12556(8) 0.0627(5) Uani 1 1 d .
O3 O 0.30494(10) 0.88371(9) 0.91145(6) 0.0463(4) Uani 1 1 d .
O4 O 0.38833(10) 0.97686(9) 0.96819(7) 0.0505(4) Uani 1 1 d .
O11 O 0.73888(10) 0.42385(10) 0.68746(7) 0.0505(4) Uani 1 1 d .
O12 O 0.84157(12) 0.41506(10) 0.76287(7) 0.0543(4) Uani 1 1 d .
O13 O 0.67662(13) 0.01801(10) 0.61698(7) 0.0618(5) Uani 1 1 d .
O14 O 0.61014(14) 0.14699(12) 0.59763(8) 0.0763(6) Uani 1 1 d .
O120 O 0.97998(9) 0.12334(9) 0.82042(6) 0.0399(3) Uani 1 1 d .
O122 O 0.93695(11) -0.00387(10) 0.76902(7) 0.0530(4) Uani 1 1 d .
O219 O 0.27963(9) 0.56674(8) 0.97363(5) 0.0346(3) Uani 1 1 d .
O221 O 0.38925(14) 0.50481(12) 1.03505(11) 0.0995(8) Uani 1 1 d .
Cl1 Cl 1.10328(3) 0.11877(4) 1.04740(2) 0.04827(14) Uani 1 1 d .
Cl2 Cl 0.09938(4) 0.37941(4) 0.80016(3) 0.06281(19) Uani 1 1 d .

loop_
_atom_site_aniso_label
_atom_site_aniso_U_11
_atom_site_aniso_U_22
_atom_site_aniso_U_33
_atom_site_aniso_U_23
_atom_site_aniso_U_13
_atom_site_aniso_U_12
C11 0.0332(10) 0.0320(10) 0.0406(10) 0.0017(8) -0.0077(8) -0.0037(8)
C101 0.0446(12) 0.0443(12) 0.0408(11) 0.0064(9) -0.0125(9) -0.0039(9)
C102 0.0410(11) 0.0372(11) 0.0460(11) 0.0113(9) -0.0031(9) 0.0033(9)
C103 0.0353(10) 0.0278(9) 0.0379(10) 0.0017(8) 0.0028(8) -0.0016(8)
C104 0.0263(9) 0.0302(9) 0.0266(8) 0.0019(7) 0.0052(7) -0.0024(7)
C105 0.0361(10) 0.0276(9) 0.0302(9) 0.0026(7) -0.0013(7) -0.0010(8)
C106 0.0497(12) 0.0360(11) 0.0358(10) -0.0003(8) -0.0084(9) -0.0057(9)
C107 0.0251(9) 0.0284(9) 0.0277(8) -0.0023(7) 0.0061(7) 0.0003(7)
C108 0.0302(10) 0.0278(9) 0.0375(10) -0.0026(7) 0.0052(7) -0.0005(7)
C109 0.0291(10) 0.0326(10) 0.0438(10) -0.0096(8) 0.0031(8) -0.0022(8)
C110 0.0253(9) 0.0411(11) 0.0350(9) -0.0110(8) 0.0021(7) 0.0011(8)
C111 0.0332(10) 0.0342(10) 0.0337(9) 0.0011(8) 0.0014(7) 0.0054(8)
C112 0.0290(9) 0.0284(9) 0.0323(9) -0.0029(7) 0.0010(7) -0.0022(7)
C113 0.0320(10) 0.0434(11) 0.0410(10) -0.0116(9) -0.0047(8) 0.0051(8)
C114 0.0405(12) 0.0835(18) 0.0369(11) -0.0066(11) -0.0025(9) 0.0098(12)
C115 0.0258(9) 0.0374(10) 0.0427(11) -0.0021(8) -0.0042(8) 0.0006(8)
C116 0.0339(11) 0.0416(12) 0.0526(12) -0.0022(9) 0.0008(9) -0.0019(9)
C117 0.0315(10) 0.0505(13) 0.0460(11) 0.0021(9) 0.0051(8) 0.0062(9)
C118 0.0399(13) 0.101(2) 0.0687(16) -0.0165(15) 0.0056(12) 0.0022(14)
C119 0.0423(12) 0.0440(12) 0.0483(12) -0.0022(9) 0.0007(9) 0.0148(9)
C121 0.0395(11) 0.0318(10) 0.0366(10) 0.0000(8) 0.0077(8) 0.0001(8)
C123 0.0366(10) 0.0273(9) 0.0324(9) 0.0026(7) 0.0106(7) -0.0012(8)
C124 0.0475(11) 0.0250(9) 0.0328(9) -0.0004(7) 0.0113(8) -0.0045(8)
C125 0.0460(11) 0.0320(10) 0.0275(9) 0.0007(7) 0.0065(8) -0.0059(8)
C126 0.0396(11) 0.0328(10) 0.0301(9) 0.0029(8) 0.0085(8) 0.0001(8)
C127 0.0371(10) 0.0237(9) 0.0326(9) 0.0000(7) 0.0118(7) -0.0001(7)
C128 0.0342(10) 0.0284(9) 0.0309(9) -0.0024(7) 0.0095(7) -0.0029(7)
C201 0.0331(10) 0.0381(11) 0.0435(11) -0.0127(9) 0.0103(8) -0.0121(8)
C202 0.0420(11) 0.0255(9) 0.0467(11) -0.0037(8) 0.0129(9) -0.0075(8)
C203 0.0343(10) 0.0284(9) 0.0363(10) 0.0025(8) 0.0067(8) -0.0021(8)
C204 0.0257(9) 0.0269(9) 0.0295(9) -0.0021(7) 0.0088(7) -0.0036(7)
C205 0.0320(10) 0.0273(9) 0.0358(9) -0.0022(7) 0.0042(7) -0.0020(7)
C206 0.0309(10) 0.0398(11) 0.0375(10) -0.0054(8) 0.0021(8) -0.0017(8)
C207 0.0281(9) 0.0280(9) 0.0282(9) 0.0008(7) 0.0056(7) -0.0046(7)
C208 0.0581(14) 0.0343(11) 0.0744(16) 0.0242(11) -0.0264(12) -0.0163(10)
C209 0.0570(14) 0.0489(13) 0.0650(15) 0.0236(11) -0.0312(12) -0.0175(11)
C210 0.0372(11) 0.0416(11) 0.0301(9) 0.0008(8) -0.0014(8) -0.0117(8)
C211 0.0481(13) 0.0285(10) 0.0721(15) 0.0003(10) -0.0124(11) -0.0067(9)
C212 0.0369(11) 0.0297(10) 0.0712(14) 0.0020(10) -0.0174(10) -0.0018(8)
C213 0.0452(12) 0.0469(12) 0.0344(10) 0.0025(9) -0.0056(9) -0.0179(10)
C214 0.0724(16) 0.0723(17) 0.0396(12) -0.0190(11) 0.0139(11) -0.0378(14)
C215 0.0387(11) 0.0362(10) 0.0332(9) -0.0024(8) -0.0062(8) -0.0125(8)
C216 0.0364(11) 0.0274(9) 0.0403(10) -0.0064(8) 0.0050(8) -0.0041(8)
C217 0.0474(13) 0.0531(14) 0.0621(14) -0.0073(11) 0.0147(11) -0.0069(11)
C218 0.0510(12) 0.0267(9) 0.0334(10) 0.0007(8) -0.0006(8) -0.0097(8)
C220 0.0459(12) 0.0336(11) 0.0463(11) 0.0063(9) -0.0102(9) -0.0048(9)
C222 0.0326(10) 0.0310(9) 0.0316(9) 0.0027(7) 0.0027(7) -0.0012(8)
C223 0.0299(9) 0.0318(9) 0.0258(8) -0.0013(7) 0.0038(7) -0.0003(7)
C224 0.0310(9) 0.0285(9) 0.0281(9) -0.0001(7) 0.0081(7) 0.0023(7)
C225 0.0312(9) 0.0313(10) 0.0317(9) -0.0039(7) 0.0083(7) -0.0033(7)
C226 0.0262(9) 0.0411(11) 0.0298(9) 0.0014(8) 0.0033(7) -0.0044(8)
C227 0.0308(10) 0.0350(10) 0.0375(10) 0.0071(8) 0.0014(8) -0.0010(8)
N1 0.0321(9) 0.0507(11) 0.0433(9) 0.0069(8) -0.0020(7) -0.0121(8)
N2 0.0365(9) 0.0310(9) 0.0376(9) -0.0005(7) 0.0056(7) 0.0011(7)
N11 0.0448(10) 0.0271(8) 0.0406(9) -0.0005(7) 0.0109(7) 0.0017(7)
N12 0.0661(12) 0.0365(10) 0.0337(9) -0.0011(7) -0.0006(8) -0.0082(9)
O1 0.0504(9) 0.0551(10) 0.0528(9) -0.0035(7) -0.0080(7) -0.0175(8)
O2 0.0422(9) 0.0579(10) 0.0828(12) 0.0182(9) -0.0225(8) -0.0047(8)
O3 0.0520(9) 0.0388(8) 0.0452(8) 0.0054(6) -0.0107(7) -0.0003(7)
O4 0.0570(10) 0.0261(7) 0.0665(10) -0.0018(7) -0.0045(7) -0.0017(7)
O11 0.0529(9) 0.0321(8) 0.0655(10) 0.0030(7) 0.0005(7) 0.0119(7)
O12 0.0790(11) 0.0301(8) 0.0517(9) -0.0071(7) -0.0057(8) -0.0039(7)
O13 0.0971(13) 0.0363(9) 0.0479(9) -0.0051(7) -0.0152(9) -0.0090(8)
O14 0.0927(14) 0.0546(10) 0.0724(12) -0.0056(9) -0.0424(11) 0.0053(10)
O120 0.0394(8) 0.0343(7) 0.0451(8) -0.0013(6) -0.0012(6) 0.0076(6)
O122 0.0641(10) 0.0294(8) 0.0636(10) -0.0019(7) -0.0049(8) 0.0078(7)
O219 0.0418(7) 0.0274(7) 0.0332(7) -0.0006(5) -0.0039(5) -0.0058(5)
O221 0.0977(15) 0.0403(10) 0.1439(19) 0.0376(11) -0.0787(14) -0.0207(10)
Cl1 0.0343(3) 0.0554(3) 0.0523(3) -0.0051(2) -0.0108(2) 0.0088(2)
Cl2 0.0667(4) 0.0712(4) 0.0507(3) -0.0174(3) 0.0065(3) -0.0444(3)

loop_
_atom_type_symbol
_atom_type_description
_atom_type_scat_dispersion_real
_atom_type_scat_dispersion_imag
_atom_type_scat_source
C C 0.0033 0.0016 'International Tables Vol C Tables 4.2.6.8 and 6.1.1.4'
N N 0.0061 0.0033 'International Tables Vol C Tables 4.2.6.8 and 6.1.1.4'
O O 0.0106 0.006 'International Tables Vol C Tables 4.2.6.8 and 6.1.1.4'
Cl Cl 0.1484 0.1585 'International Tables Vol C Tables 4.2.6.8 and 6.1.1.4'
H H 0 0 'International Tables Vol C Tables 4.2.6.8 and 6.1.1.4'

loop_
_exptl_crystal_face_index_h
_exptl_crystal_face_index_k
_exptl_crystal_face_index_l
_exptl_crystal_face_perp_dist
-1 -2 0 0.0783
1 2 0 0.0783
-1 0 3 0.2247
2 -2 3 0.0829
-2 -3 0 0.0684
2 0 -3 0.2384
-2 0 -3 0.1
-2 3 -7 0.106
-1 -4 -4 0.0768
-2 1 -1 0.1789
1 2 1 0.0756
1 0 1 0.0775

loop_
_geom_angle_atom_site_label_1
_geom_angle_atom_site_label_2
_geom_angle_atom_site_label_3
_geom_angle
C216 C11 C215 111.71(15)
C102 C101 C106 119.27(18)
C101 C102 C103 120.45(18)
C102 C103 C104 121.08(17)
C105 C104 C103 117.39(16)
C105 C104 C107 120.62(15)
C103 C104 C107 122.00(16)
C106 C105 C104 121.34(17)
C101 C106 C105 120.44(18)
C112 C107 C108 117.31(16)
C112 C107 C104 120.62(15)
C108 C107 C104 122.07(16)
C109 C108 C107 121.35(17)
C110 C109 C108 121.13(17)
C109 C110 C111 118.02(16)
C109 C110 C113 121.91(17)
C111 C110 C113 119.96(17)
C112 C111 C110 120.91(17)
C111 C112 C107 121.28(17)
C114 C113 C110 111.68(16)
C114 C113 C115 114.75(17)
C110 C113 C115 106.78(14)
C116 C115 C113 113.26(17)
C116 C115 Cl1 109.00(13)
C113 C115 Cl1 112.30(13)
C117 C116 C115 114.79(17)
C118 C117 C116 123.3(2)
C118 C117 C119 119.2(2)
C116 C117 C119 117.44(17)
O120 C119 C117 108.55(16)
O122 C121 O120 124.45(18)
O122 C121 C123 123.15(18)
O120 C121 C123 112.40(16)
C124 C123 C128 120.14(17)
C124 C123 C121 117.40(16)
C128 C123 C121 122.46(17)
C125 C124 C123 119.08(17)
C124 C125 C126 122.78(18)
C124 C125 N12 119.09(17)
C126 C125 N12 118.13(17)
C127 C126 C125 116.30(18)
C128 C127 C126 123.34(17)
C128 C127 N11 118.85(16)
C126 C127 N11 117.80(17)
C127 C128 C123 118.35(17)
C206 C201 C202 119.01(17)
C203 C202 C201 120.55(18)
C202 C203 C204 121.17(18)
C205 C204 C203 117.28(16)
C205 C204 C207 121.53(15)
C203 C204 C207 121.18(16)
C206 C205 C204 121.09(17)
C201 C206 C205 120.87(18)
C208 C207 C212 115.66(17)
C208 C207 C204 121.56(16)
C212 C207 C204 122.77(16)
C207 C208 C209 122.51(19)
C210 C209 C208 121.3(2)
C209 C210 C211 116.81(18)
C209 C210 C213 121.52(18)
C211 C210 C213 121.64(18)
C210 C211 C212 121.55(19)
C207 C212 C211 122.06(19)
C214 C213 C210 111.93(18)
C214 C213 C215 111.99(17)
C210 C213 C215 108.13(15)
C213 C215 C11 115.66(16)
C213 C215 Cl2 110.66(12)
C11 C215 Cl2 106.74(13)
C217 C216 C218 120.35(19)
C217 C216 C11 123.95(19)
C218 C216 C11 115.61(16)
O219 C218 C216 107.58(15)
O221 C220 O219 123.75(19)
O221 C220 C222 123.13(18)
O219 C220 C222 113.10(16)
C227 C222 C223 120.44(17)
C227 C222 C220 117.73(16)
C223 C222 C220 121.82(16)
C224 C223 C222 118.05(16)
C223 C224 C225 123.44(16)
C223 C224 N2 118.50(15)
C225 C224 N2 118.04(16)
C226 C225 C224 116.32(16)
C227 C226 C225 122.97(17)
C227 C226 N1 118.67(17)
C225 C226 N1 118.35(16)
C226 C227 C222 118.68(17)
O1 N1 O2 124.55(17)
O1 N1 C226 117.79(17)
O2 N1 C226 117.66(17)
O3 N2 O4 124.45(16)
O3 N2 C224 117.89(15)
O4 N2 C224 117.66(15)
O11 N11 O12 124.02(16)
O11 N11 C127 118.15(16)
O12 N11 C127 117.83(16)
O13 N12 O14 123.92(19)
O13 N12 C125 117.99(18)
O14 N12 C125 118.09(17)
C121 O120 C119 114.36(15)
C220 O219 C218 115.87(14)

loop_
_geom_bond_atom_site_label_1
_geom_bond_atom_site_label_2
_geom_bond_distance
C11 C216 1.496(3)
C11 C215 1.531(3)
C101 C102 1.378(3)
C101 C106 1.381(3)
C102 C103 1.387(3)
C103 C104 1.396(2)
C104 C105 1.395(2)
C104 C107 1.488(2)
C105 C106 1.381(3)
C107 C112 1.394(2)
C107 C108 1.398(2)
C108 C109 1.387(3)
C109 C110 1.382(3)
C110 C111 1.398(3)
C110 C113 1.529(2)
C111 C112 1.387(2)
C113 C114 1.517(3)
C113 C115 1.529(3)
C115 C116 1.526(3)
C115 Cl1 1.8150(18)
C116 C117 1.491(3)
C117 C118 1.325(3)
C117 C119 1.500(3)
C119 O120 1.457(2)
C121 O122 1.198(2)
C121 O120 1.330(2)
C121 C123 1.494(3)
C123 C124 1.388(3)
C123 C128 1.389(2)
C124 C125 1.376(3)
C125 C126 1.384(3)
C125 N12 1.475(2)
C126 C127 1.381(3)
C127 C128 1.380(3)
C127 N11 1.466(2)
C201 C206 1.374(3)
C201 C202 1.384(3)
C202 C203 1.384(3)
C203 C204 1.403(2)
C204 C205 1.393(2)
C204 C207 1.492(2)
C205 C206 1.389(3)
C207 C208 1.375(3)
C207 C212 1.378(3)
C208 C209 1.386(3)
C209 C210 1.365(3)
C210 C211 1.378(3)
C210 C213 1.522(3)
C211 C212 1.383(3)
C213 C214 1.521(3)
C213 C215 1.530(3)
C215 Cl2 1.8137(18)
C216 C217 1.320(3)
C216 C218 1.491(3)
C218 O219 1.461(2)
C220 O221 1.187(2)
C220 O219 1.320(2)
C220 C222 1.490(3)
C222 C227 1.386(3)
C222 C223 1.389(2)
C223 C224 1.379(2)
C224 C225 1.379(2)
C224 N2 1.473(2)
C225 C226 1.378(3)
C226 C227 1.377(3)
C226 N1 1.475(2)
N1 O1 1.217(2)
N1 O2 1.225(2)
N2 O3 1.219(2)
N2 O4 1.221(2)
N11 O11 1.222(2)
N11 O12 1.223(2)
N12 O13 1.213(2)
N12 O14 1.217(2)
